data_4503367
loop_
_publ_author_name
'Zhu, Yuan-Yuan'
'Yi, Hui-Ping'
'Li, Chuang'
'Jiang, Xi-Kui'
'Li, Zhan-Ting'

_publ_section_title
;
 The N&#xE5F8;H&#x00B7;&#x00B7;&#x00B7;X (X = Cl, Br, and I)
 Hydrogen-Bonding Pattern in Aromatic Amides: A Crystallographic and1H NMR
 Study
;
_journal_issue 4
_journal_name_full 'Crystal Growth &amp; Design'
_journal_page_first 1294
_journal_paper_doi 10.1021/cg7010293
_journal_volume 8
_journal_year 2008
_chemical_formula_sum 'C26 H20 I N O'
_chemical_formula_weight 489.33
_chemical_name_systematic
; 
 ? 
;
_space_group_IT_number 2
_symmetry_cell_setting triclinic
_symmetry_space_group_name_Hall '-P 1'
_symmetry_space_group_name_H-M 'P -1'
_atom_sites_solution_hydrogens geom
_atom_sites_solution_primary direct
_atom_sites_solution_secondary difmap
_audit_creation_method SHELXL-97
_cell_angle_alpha 72.081(2)
_cell_angle_beta 74.873(2)
_cell_angle_gamma 66.580(2)
_cell_formula_units_Z 2
_cell_length_a 9.4903(10)
_cell_length_b 9.6430(10)
_cell_length_c 13.3479(14)
_cell_measurement_reflns_used 1621
_cell_measurement_temperature 293(2)
_cell_measurement_theta_max 45.074
_cell_measurement_theta_min 4.731
_cell_volume 1052.99(19)
_computing_cell_refinement 'Bruker SMART'
_computing_data_collection 'Bruker SMART'
_computing_data_reduction 'Bruker SHELXTL'
_computing_molecular_graphics 'Bruker SHELXTL'
_computing_publication_material 'Bruker SHELXTL'
_computing_structure_refinement 'SHELXL-97 (Sheldrick, 1997)'
_computing_structure_solution 'SHELXS-97 (Sheldrick, 1990)'
_diffrn_ambient_temperature 293(2)
_diffrn_measured_fraction_theta_full 0.981
_diffrn_measured_fraction_theta_max 0.981
_diffrn_measurement_device_type 'CCD area detector'
_diffrn_measurement_method 'phi and omega scans'
_diffrn_radiation_monochromator graphite
_diffrn_radiation_source 'fine-focus sealed tube'
_diffrn_radiation_type MoK\a
_diffrn_radiation_wavelength 0.71073
_diffrn_reflns_av_R_equivalents 0.0758
_diffrn_reflns_av_sigmaI/netI 0.0872
_diffrn_reflns_limit_h_max 11
_diffrn_reflns_limit_h_min -10
_diffrn_reflns_limit_k_max 11
_diffrn_reflns_limit_k_min -11
_diffrn_reflns_limit_l_max 16
_diffrn_reflns_limit_l_min -12
_diffrn_reflns_number 5798
_diffrn_reflns_theta_full 25.99
_diffrn_reflns_theta_max 25.99
_diffrn_reflns_theta_min 1.62
_exptl_absorpt_coefficient_mu 1.537
_exptl_absorpt_correction_T_max 1.00000
_exptl_absorpt_correction_T_min 0.78814
_exptl_absorpt_correction_type empirical
_exptl_absorpt_process_details sadabs
_exptl_crystal_colour colorless
_exptl_crystal_density_diffrn 1.543
_exptl_crystal_density_method 'not measured'
_exptl_crystal_description prismatic
_exptl_crystal_F_000 488
_exptl_crystal_size_max 0.296
_exptl_crystal_size_mid 0.211
_exptl_crystal_size_min 0.052
_refine_diff_density_max 1.138
_refine_diff_density_min -2.053
_refine_diff_density_rms 0.099
_refine_ls_extinction_method none
_refine_ls_goodness_of_fit_ref 1.081
_refine_ls_hydrogen_treatment mixed
_refine_ls_matrix_type full
_refine_ls_number_parameters 266
_refine_ls_number_reflns 4061
_refine_ls_number_restraints 1
_refine_ls_restrained_S_all 1.081
_refine_ls_R_factor_all 0.1033
_refine_ls_R_factor_gt 0.0670
_refine_ls_shift/su_max 0.001
_refine_ls_shift/su_mean 0.000
_refine_ls_structure_factor_coef Fsqd
_refine_ls_weighting_details 'calc w=1/[\s^2^(Fo^2^)+(0.0948P)^2^+0.3507P] where P=(Fo^2^+2Fc^2^)/3'
_refine_ls_weighting_scheme calc
_refine_ls_wR_factor_gt 0.1869
_refine_ls_wR_factor_ref 0.2084
_reflns_number_gt 2420
_reflns_number_total 4061
_reflns_threshold_expression >2sigma(I)
_cod_data_source_file cg7010293-file001.cif
_cod_data_source_block cd27416
_cod_depositor_comments
;
The following automatic conversions were performed:

'_symmetry_cell_setting' value 'Triclinic' changed to 'triclinic'
according to /home/saulius/struct/CIF-dictionaries/cif_core.dic
dictionary named 'cif_core.dic' version 2.4.1 from 2010-06-29.

Automatic conversion script
Id: cif_fix_values 1715 2011-07-08 13:25:40Z adriana 
;
_cod_original_sg_symbol_H-M P-1
_cod_database_code 4503367

loop_
_symmetry_equiv_pos_as_xyz
'x, y, z'
'-x, -y, -z'

loop_
_atom_site_label
_atom_site_type_symbol
_atom_site_fract_x
_atom_site_fract_y
_atom_site_fract_z
_atom_site_U_iso_or_equiv
_atom_site_adp_type
_atom_site_occupancy
_atom_site_symmetry_multiplicity
_atom_site_calc_flag
_atom_site_refinement_flags
I1 I 0.31366(7) 0.66338(8) 0.07642(4) 0.1148(4) Uani 1 1 d .
N1 N 0.6037(7) 0.4840(6) 0.2028(4) 0.0532(13) Uani 1 1 d D
O1 O 0.7643(6) 0.4464(6) 0.3137(4) 0.0697(14) Uani 1 1 d .
C1 C 0.6712(7) 0.4092(6) 0.2922(4) 0.0437(13) Uani 1 1 d .
C2 C 0.6220(6) 0.2680(6) 0.3605(4) 0.0388(12) Uani 1 1 d .
C3 C 0.6371(10) 0.6010(7) 0.1188(5) 0.068(2) Uani 1 1 d .
C4 C 0.7770(14) 0.6207(12) 0.0991(7) 0.103(3) Uani 1 1 d .
H4 H 0.8504 0.5589 0.1439 0.124 Uiso 1 1 calc R
C5 C 0.810(2) 0.735(2) 0.0112(11) 0.119(7) Uani 1 1 d .
H5 H 0.9049 0.7498 -0.0032 0.131 Uiso 1 1 calc R
C6 C 0.698(3) 0.8230(17) -0.0533(11) 0.117(10) Uani 1 1 d .
H6 H 0.7199 0.8979 -0.1120 0.132 Uiso 1 1 calc R
C7 C 0.558(2) 0.8059(13) -0.0349(9) 0.111(6) Uani 1 1 d .
H7 H 0.4848 0.8687 -0.0798 0.132 Uiso 1 1 calc R
C8 C 0.5242(13) 0.6940(8) 0.0515(5) 0.094(3) Uani 1 1 d .
C9 C 0.4464(6) 0.3081(6) 0.3614(4) 0.0367(12) Uani 1 1 d .
C10 C 0.3399(6) 0.4402(6) 0.3946(5) 0.0461(14) Uani 1 1 d .
H10 H 0.3752 0.5006 0.4177 0.055 Uiso 1 1 calc R
C11 C 0.1842(7) 0.4833(7) 0.3942(5) 0.0537(16) Uani 1 1 d .
H11 H 0.1160 0.5740 0.4149 0.064 Uiso 1 1 calc R
C12 C 0.1267(7) 0.3944(7) 0.3636(6) 0.0593(17) Uani 1 1 d .
H12 H 0.0205 0.4217 0.3658 0.071 Uiso 1 1 calc R
C13 C 0.2318(7) 0.2637(8) 0.3295(6) 0.0600(17) Uani 1 1 d .
H13 H 0.1958 0.2035 0.3068 0.072 Uiso 1 1 calc R
C14 C 0.3880(7) 0.2209(7) 0.3285(5) 0.0489(14) Uani 1 1 d .
H14 H 0.4562 0.1320 0.3054 0.059 Uiso 1 1 calc R
C15 C 0.7225(6) 0.1252(6) 0.3129(4) 0.0401(13) Uani 1 1 d .
C16 C 0.8130(8) 0.1334(8) 0.2134(5) 0.0631(18) Uani 1 1 d .
H16 H 0.8156 0.2293 0.1711 0.076 Uiso 1 1 calc R
C17 C 0.8993(9) 0.0014(9) 0.1759(6) 0.077(2) Uani 1 1 d .
H17 H 0.9610 0.0095 0.1092 0.092 Uiso 1 1 calc R
C18 C 0.8966(8) -0.1401(8) 0.2339(6) 0.0648(18) Uani 1 1 d .
H18 H 0.9539 -0.2281 0.2070 0.078 Uiso 1 1 calc R
C19 C 0.8093(7) -0.1512(7) 0.3314(6) 0.0577(17) Uani 1 1 d .
H19 H 0.8065 -0.2480 0.3717 0.069 Uiso 1 1 calc R
C20 C 0.7239(7) -0.0215(7) 0.3727(5) 0.0502(15) Uani 1 1 d .
H20 H 0.6668 -0.0325 0.4411 0.060 Uiso 1 1 calc R
C21 C 0.6574(6) 0.2292(6) 0.4747(4) 0.0369(12) Uani 1 1 d .
C22 C 0.8125(7) 0.1822(6) 0.4883(5) 0.0473(14) Uani 1 1 d .
H22 H 0.8904 0.1795 0.4291 0.057 Uiso 1 1 calc R
C23 C 0.8501(8) 0.1399(7) 0.5892(6) 0.0576(17) Uani 1 1 d .
H23 H 0.9534 0.1095 0.5972 0.069 Uiso 1 1 calc R
C24 C 0.7373(9) 0.1419(7) 0.6780(6) 0.0609(18) Uani 1 1 d .
H24 H 0.7640 0.1131 0.7456 0.073 Uiso 1 1 calc R
C25 C 0.5856(8) 0.1867(7) 0.6662(5) 0.0549(16) Uani 1 1 d .
H25 H 0.5087 0.1882 0.7260 0.066 Uiso 1 1 calc R
C26 C 0.5460(7) 0.2301(6) 0.5650(5) 0.0449(13) Uani 1 1 d .
H26 H 0.4423 0.2604 0.5580 0.054 Uiso 1 1 calc R
H1 H 0.530(5) 0.460(6) 0.202(4) 0.054(16) Uiso 1 1 d D

loop_
_atom_site_aniso_label
_atom_site_aniso_U_11
_atom_site_aniso_U_22
_atom_site_aniso_U_33
_atom_site_aniso_U_23
_atom_site_aniso_U_13
_atom_site_aniso_U_12
I1 0.1051(6) 0.1238(6) 0.0717(4) -0.0373(4) -0.0449(3) 0.0353(4)
N1 0.061(4) 0.046(3) 0.054(3) 0.000(2) -0.019(3) -0.022(3)
O1 0.076(3) 0.075(3) 0.073(3) 0.004(3) -0.022(3) -0.051(3)
C1 0.046(3) 0.040(3) 0.046(3) -0.005(3) -0.009(3) -0.018(3)
C2 0.041(3) 0.039(3) 0.039(3) -0.008(2) -0.007(2) -0.016(2)
C3 0.116(6) 0.040(4) 0.044(4) -0.003(3) -0.007(4) -0.034(4)
C4 0.167(10) 0.112(7) 0.056(5) 0.000(5) 0.007(5) -0.103(8)
C5 0.203(19) 0.173(14) 0.084(8) -0.023(9) 0.012(10) -0.174(15)
C6 0.20(3) 0.102(11) 0.062(7) 0.006(7) -0.005(12) -0.101(17)
C7 0.200(19) 0.081(7) 0.063(7) 0.001(6) -0.036(9) -0.046(10)
C8 0.186(10) 0.036(4) 0.034(4) -0.003(3) -0.006(5) -0.025(5)
C9 0.037(3) 0.032(3) 0.041(3) -0.003(2) -0.010(2) -0.013(2)
C10 0.042(3) 0.041(3) 0.060(4) -0.013(3) -0.012(3) -0.016(3)
C11 0.041(3) 0.041(3) 0.075(4) -0.014(3) -0.012(3) -0.008(3)
C12 0.040(3) 0.057(4) 0.082(5) -0.013(3) -0.015(3) -0.016(3)
C13 0.048(4) 0.064(4) 0.082(5) -0.024(4) -0.021(3) -0.020(3)
C14 0.047(3) 0.046(3) 0.061(4) -0.022(3) -0.015(3) -0.013(3)
C15 0.033(3) 0.046(3) 0.042(3) -0.012(3) -0.007(2) -0.012(2)
C16 0.077(5) 0.051(4) 0.047(4) -0.011(3) -0.008(3) -0.009(3)
C17 0.070(5) 0.076(5) 0.068(5) -0.032(4) 0.003(4) -0.004(4)
C18 0.057(4) 0.052(4) 0.079(5) -0.031(4) -0.016(4) 0.002(3)
C19 0.042(3) 0.042(3) 0.091(5) -0.025(3) -0.011(3) -0.008(3)
C20 0.042(3) 0.047(3) 0.057(4) -0.013(3) 0.001(3) -0.015(3)
C21 0.037(3) 0.033(3) 0.043(3) -0.006(2) -0.009(2) -0.015(2)
C22 0.047(3) 0.043(3) 0.055(4) -0.015(3) -0.015(3) -0.011(3)
C23 0.056(4) 0.045(3) 0.078(5) -0.021(3) -0.035(4) -0.004(3)
C24 0.089(5) 0.044(4) 0.056(4) -0.010(3) -0.037(4) -0.015(3)
C25 0.080(5) 0.049(4) 0.040(3) -0.009(3) -0.004(3) -0.031(3)
C26 0.048(3) 0.042(3) 0.048(3) -0.010(3) -0.007(3) -0.020(3)

loop_
_atom_type_symbol
_atom_type_description
_atom_type_scat_dispersion_real
_atom_type_scat_dispersion_imag
_atom_type_scat_source
C C 0.0033 0.0016 'International Tables Vol C Tables 4.2.6.8 and 6.1.1.4'
H H 0.0000 0.0000 'International Tables Vol C Tables 4.2.6.8 and 6.1.1.4'
N N 0.0061 0.0033 'International Tables Vol C Tables 4.2.6.8 and 6.1.1.4'
O O 0.0106 0.0060 'International Tables Vol C Tables 4.2.6.8 and 6.1.1.4'
I I -0.4742 1.8119 'International Tables Vol C Tables 4.2.6.8 and 6.1.1.4'

loop_
_geom_angle_atom_site_label_1
_geom_angle_atom_site_label_2
_geom_angle_atom_site_label_3
_geom_angle
C1 N1 C3 128.2(6)
C1 N1 H1 114(4)
C3 N1 H1 117(4)
O1 C1 N1 122.5(5)
O1 C1 C2 123.4(5)
N1 C1 C2 114.0(5)
C15 C2 C21 107.2(4)
C15 C2 C9 111.3(4)
C21 C2 C9 111.3(4)
C15 C2 C1 108.8(4)
C21 C2 C1 108.9(4)
C9 C2 C1 109.3(4)
C4 C3 N1 121.1(8)
C4 C3 C8 120.8(7)
N1 C3 C8 118.1(7)
C3 C4 C5 119.9(12)
C3 C4 H4 120.1
C5 C4 H4 120.1
C6 C5 C4 118.1(14)
C6 C5 H5 121.0
C4 C5 H5 121.0
C7 C6 C5 123.1(12)
C7 C6 H6 118.5
C5 C6 H6 118.5
C6 C7 C8 119.2(14)
C6 C7 H7 120.4
C8 C7 H7 120.4
C7 C8 C3 119.0(11)
C7 C8 I1 119.1(10)
C3 C8 I1 121.8(5)
C10 C9 C14 117.2(5)
C10 C9 C2 119.0(5)
C14 C9 C2 123.8(5)
C11 C10 C9 121.4(5)
C11 C10 H10 119.3
C9 C10 H10 119.3
C10 C11 C12 121.0(6)
C10 C11 H11 119.5
C12 C11 H11 119.5
C11 C12 C13 117.9(6)
C11 C12 H12 121.0
C13 C12 H12 121.0
C14 C13 C12 121.3(6)
C14 C13 H13 119.4
C12 C13 H13 119.4
C13 C14 C9 121.0(6)
C13 C14 H14 119.5
C9 C14 H14 119.5
C16 C15 C20 117.0(5)
C16 C15 C2 123.9(5)
C20 C15 C2 119.1(5)
C17 C16 C15 120.8(6)
C17 C16 H16 119.6
C15 C16 H16 119.6
C18 C17 C16 121.6(7)
C18 C17 H17 119.2
C16 C17 H17 119.2
C19 C18 C17 118.8(6)
C19 C18 H18 120.6
C17 C18 H18 120.6
C18 C19 C20 121.3(6)
C18 C19 H19 119.3
C20 C19 H19 119.3
C19 C20 C15 120.5(6)
C19 C20 H20 119.7
C15 C20 H20 119.7
C26 C21 C22 117.7(5)
C26 C21 C2 123.8(5)
C22 C21 C2 118.4(5)
C23 C22 C21 120.3(6)
C23 C22 H22 119.8
C21 C22 H22 119.8
C24 C23 C22 121.0(6)
C24 C23 H23 119.5
C22 C23 H23 119.5
C25 C24 C23 119.5(6)
C25 C24 H24 120.3
C23 C24 H24 120.3
C24 C25 C26 120.1(6)
C24 C25 H25 119.9
C26 C25 H25 119.9
C21 C26 C25 121.4(6)
C21 C26 H26 119.3
C25 C26 H26 119.3

loop_
_geom_bond_atom_site_label_1
_geom_bond_atom_site_label_2
_geom_bond_distance
I1 C8 2.062(11)
N1 C1 1.363(8)
N1 C3 1.397(8)
N1 H1 0.827(19)
O1 C1 1.199(7)
C1 C2 1.556(8)
C2 C15 1.545(7)
C2 C21 1.546(7)
C2 C9 1.552(7)
C3 C4 1.362(12)
C3 C8 1.415(12)
C4 C5 1.404(15)
C4 H4 0.9300
C5 C6 1.38(2)
C5 H5 0.9300
C6 C7 1.36(2)
C6 H6 0.9300
C7 C8 1.382(14)
C7 H7 0.9300
C9 C10 1.390(8)
C9 C14 1.390(8)
C10 C11 1.368(8)
C10 H10 0.9300
C11 C12 1.379(9)
C11 H11 0.9300
C12 C13 1.381(9)
C12 H12 0.9300
C13 C14 1.369(8)
C13 H13 0.9300
C14 H14 0.9300
C15 C16 1.380(8)
C15 C20 1.391(8)
C16 C17 1.375(9)
C16 H16 0.9300
C17 C18 1.352(10)
C17 H17 0.9300
C18 C19 1.346(10)
C18 H18 0.9300
C19 C20 1.382(8)
C19 H19 0.9300
C20 H20 0.9300
C21 C26 1.380(8)
C21 C22 1.401(8)
C22 C23 1.380(8)
C22 H22 0.9300
C23 C24 1.374(10)
C23 H23 0.9300
C24 C25 1.365(10)
C24 H24 0.9300
C25 C26 1.391(8)
C25 H25 0.9300
C26 H26 0.9300

loop_
_geom_hbond_atom_site_label_D
_geom_hbond_atom_site_label_H
_geom_hbond_atom_site_label_A
_geom_hbond_distance_DH
_geom_hbond_distance_HA
_geom_hbond_distance_DA
_geom_hbond_angle_DHA
N1 H1 I1 0.827(19) 2.72(5) 3.203(6) 119(4)

loop_
_geom_torsion_atom_site_label_1
_geom_torsion_atom_site_label_2
_geom_torsion_atom_site_label_3
_geom_torsion_atom_site_label_4
_geom_torsion
C3 N1 C1 O1 6.2(10)
C3 N1 C1 C2 -171.2(6)
O1 C1 C2 C15 -94.6(7)
N1 C1 C2 C15 82.8(6)
O1 C1 C2 C21 21.9(8)
N1 C1 C2 C21 -160.6(5)
O1 C1 C2 C9 143.6(6)
N1 C1 C2 C9 -38.9(6)
C1 N1 C3 C4 21.9(11)
C1 N1 C3 C8 -161.0(6)
N1 C3 C4 C5 177.0(9)
C8 C3 C4 C5 0.1(14)
C3 C4 C5 C6 -0.3(19)
C4 C5 C6 C7 1(2)
C5 C6 C7 C8 -1(2)
C6 C7 C8 C3 0.5(16)
C6 C7 C8 I1 -178.0(10)
C4 C3 C8 C7 -0.2(11)
N1 C3 C8 C7 -177.2(8)
C4 C3 C8 I1 178.3(6)
N1 C3 C8 I1 1.3(9)
C15 C2 C9 C10 -175.5(5)
C21 C2 C9 C10 65.0(6)
C1 C2 C9 C10 -55.3(6)
C15 C2 C9 C14 3.1(7)
C21 C2 C9 C14 -116.4(6)
C1 C2 C9 C14 123.3(6)
C14 C9 C10 C11 -0.5(8)
C2 C9 C10 C11 178.2(5)
C9 C10 C11 C12 1.9(10)
C10 C11 C12 C13 -2.4(10)
C11 C12 C13 C14 1.6(10)
C12 C13 C14 C9 -0.2(10)
C10 C9 C14 C13 -0.3(9)
C2 C9 C14 C13 -179.0(5)
C21 C2 C15 C16 -131.3(6)
C9 C2 C15 C16 106.8(6)
C1 C2 C15 C16 -13.6(8)
C21 C2 C15 C20 48.6(6)
C9 C2 C15 C20 -73.3(6)
C1 C2 C15 C20 166.2(5)
C20 C15 C16 C17 0.3(10)
C2 C15 C16 C17 -179.8(6)
C15 C16 C17 C18 1.3(12)
C16 C17 C18 C19 -1.3(12)
C17 C18 C19 C20 -0.2(11)
C18 C19 C20 C15 1.8(10)
C16 C15 C20 C19 -1.8(9)
C2 C15 C20 C19 178.3(5)
C15 C2 C21 C26 -121.7(5)
C9 C2 C21 C26 0.2(7)
C1 C2 C21 C26 120.7(5)
C15 C2 C21 C22 54.7(6)
C9 C2 C21 C22 176.6(4)
C1 C2 C21 C22 -62.9(6)
C26 C21 C22 C23 -0.5(8)
C2 C21 C22 C23 -177.1(5)
C21 C22 C23 C24 0.4(9)
C22 C23 C24 C25 -0.1(9)
C23 C24 C25 C26 -0.1(9)
C22 C21 C26 C25 0.3(8)
C2 C21 C26 C25 176.8(5)
C24 C25 C26 C21 0.0(9)

loop_
_cod_related_entry_id
_cod_related_entry_database
_cod_related_entry_code
1 ChemSpider 30661417
